data_4503858
loop_
_publ_author_name
'Kato, Takako'
'Okamoto, Iwao'
'Masu, Hyuma'
'Katagiri, Kosuke'
'Tominaga, Masahide'
'Yamaguchi, Kentaro'
'Kagechika, Hiroyuki'
'Azumaya, Isao'

_publ_section_title
;
 Polymorphism and Pseudopolymorphism of an Aromatic Amide: Spontaneous
 Resolution and Crystal-to-Crystal phase Transition
;
_journal_issue 10
_journal_name_full 'Crystal Growth &amp; Design'
_journal_page_first 3871
_journal_paper_doi 10.1021/cg800658t
_journal_volume 8
_journal_year 2008
_chemical_formula_moiety 'C22 H18 F2 N2 O2, C4 H8 O2'
_chemical_formula_sum 'C26 H26 F2 N2 O4'
_chemical_formula_weight 468.49
_chemical_name_systematic
;
 ?
;
_space_group_IT_number 15
_symmetry_cell_setting monoclinic
_symmetry_space_group_name_Hall '-C 2yc'
_symmetry_space_group_name_H-M 'C 1 2/c 1'
_atom_sites_solution_hydrogens geom
_atom_sites_solution_primary direct
_atom_sites_solution_secondary difmap
_audit_creation_method SHELXL-97
_cell_angle_alpha 90.00
_cell_angle_beta 103.286(3)
_cell_angle_gamma 90.00
_cell_formula_units_Z 4
_cell_length_a 12.763(2)
_cell_length_b 9.1631(15)
_cell_length_c 20.309(5)
_cell_measurement_reflns_used 2198
_cell_measurement_temperature 90
_cell_measurement_theta_max 27.05
_cell_measurement_theta_min 2.76
_cell_volume 2311.5(8)
_computing_cell_refinement 'Bruker SMART'
_computing_data_collection 'Bruker SMART'
_computing_data_reduction 'Bruker SAINT'
_computing_molecular_graphics 'Bruker SHELXTL'
_computing_publication_material 'Bruker SHELXTL'
_computing_structure_refinement 'SHELXL-97 (Sheldrick, 1997)'
_computing_structure_solution 'SHELXS-97 (Sheldrick, 1990)'
_diffrn_ambient_temperature 90
_diffrn_detector_area_resol_mean 8.333
_diffrn_measured_fraction_theta_full 0.981
_diffrn_measured_fraction_theta_max 0.874
_diffrn_measurement_device_type 'Bruker ApexII CCD area detector'
_diffrn_measurement_method 'phi and omega scans'
_diffrn_radiation_monochromator graphite
_diffrn_radiation_source 'fine-focus sealed tube'
_diffrn_radiation_type MoK\a
_diffrn_radiation_wavelength 0.71073
_diffrn_reflns_av_R_equivalents 0.0880
_diffrn_reflns_av_sigmaI/netI 0.0835
_diffrn_reflns_limit_h_max 15
_diffrn_reflns_limit_h_min -11
_diffrn_reflns_limit_k_max 11
_diffrn_reflns_limit_k_min -11
_diffrn_reflns_limit_l_max 13
_diffrn_reflns_limit_l_min -26
_diffrn_reflns_number 4522
_diffrn_reflns_theta_full 25.00
_diffrn_reflns_theta_max 27.32
_diffrn_reflns_theta_min 2.06
_exptl_absorpt_coefficient_mu 0.102
_exptl_absorpt_correction_T_max 0.9899
_exptl_absorpt_correction_T_min 0.9800
_exptl_absorpt_correction_type empirical
_exptl_absorpt_process_details 'SADABS Sheldrick 1996'
_exptl_crystal_colour colourless
_exptl_crystal_density_diffrn 1.346
_exptl_crystal_density_method 'not measured'
_exptl_crystal_description prismatic
_exptl_crystal_F_000 984
_exptl_crystal_size_max 0.20
_exptl_crystal_size_mid 0.20
_exptl_crystal_size_min 0.10
_refine_diff_density_max 0.335
_refine_diff_density_min -0.418
_refine_diff_density_rms 0.082
_refine_ls_extinction_coef 0.0011(9)
_refine_ls_extinction_expression Fc^*^=kFc[1+0.001xFc^2^\l^3^/sin(2\q)]^-1/4^
_refine_ls_extinction_method SHELXL
_refine_ls_goodness_of_fit_ref 1.051
_refine_ls_hydrogen_treatment constr
_refine_ls_matrix_type full
_refine_ls_number_parameters 156
_refine_ls_number_reflns 2278
_refine_ls_number_restraints 0
_refine_ls_restrained_S_all 1.051
_refine_ls_R_factor_all 0.0772
_refine_ls_R_factor_gt 0.0450
_refine_ls_shift/su_max 0.000
_refine_ls_shift/su_mean 0.000
_refine_ls_structure_factor_coef Fsqd
_refine_ls_weighting_details 'calc w=1/[\s^2^(Fo^2^)+(0.1000P)^2^+0.2000P] where P=(Fo^2^+2Fc^2^)/3'
_refine_ls_weighting_scheme calc
_refine_ls_wR_factor_gt 0.1223
_refine_ls_wR_factor_ref 0.1694
_reflns_number_gt 1573
_reflns_number_total 2278
_reflns_threshold_expression >2sigma(I)
_cod_data_source_file cg800658t_si_002.cif
_cod_data_source_block a0704271tka(Form-VII)
_cod_depositor_comments
;
The following automatic conversions were performed:

'_symmetry_cell_setting' value 'Monoclinic' changed to 'monoclinic'
according to /home/saulius/struct/CIF-dictionaries/cif_core.dic
dictionary named 'cif_core.dic' version 2.4.1 from 2010-06-29.

Automatic conversion script
Id: cif_fix_values 1715 2011-07-08 13:25:40Z adriana 
;
_cod_original_sg_symbol_H-M C2/c
_cod_database_code 4503858

loop_
_symmetry_equiv_pos_as_xyz
'x, y, z'
'-x, y, -z+1/2'
'x+1/2, y+1/2, z'
'-x+1/2, y+1/2, -z+1/2'
'-x, -y, -z'
'x, -y, z-1/2'
'-x+1/2, -y+1/2, -z'
'x+1/2, -y+1/2, z-1/2'

loop_
_atom_site_label
_atom_site_type_symbol
_atom_site_fract_x
_atom_site_fract_y
_atom_site_fract_z
_atom_site_U_iso_or_equiv
_atom_site_adp_type
_atom_site_occupancy
_atom_site_symmetry_multiplicity
_atom_site_calc_flag
_atom_site_refinement_flags
F1 F 0.16644(11) 0.41051(15) 0.00190(6) 0.0303(4) Uani 1 1 d .
O1 O 0.14679(13) 0.57096(15) 0.29790(7) 0.0250(4) Uani 1 1 d .
N1 N 0.10013(15) 0.33357(17) 0.30389(7) 0.0159(4) Uani 1 1 d .
C9 C 0.04915(16) 0.20228(19) 0.27365(9) 0.0135(5) Uani 1 1 d .
C10 C 0.09735(18) 0.0688(2) 0.29666(9) 0.0170(5) Uani 1 1 d .
H10 H 0.1644 0.0682 0.3288 0.020 Uiso 1 1 calc R
C11 C 0.04865(17) -0.0625(2) 0.27321(9) 0.0178(5) Uani 1 1 d .
H11 H 0.0824 -0.1522 0.2892 0.021 Uiso 1 1 calc R
C8 C 0.12158(19) 0.3418(2) 0.37823(9) 0.0202(5) Uani 1 1 d .
H8A H 0.1911 0.2960 0.3979 0.030 Uiso 1 1 calc R
H8B H 0.0645 0.2905 0.3940 0.030 Uiso 1 1 calc R
H8C H 0.1234 0.4442 0.3923 0.030 Uiso 1 1 calc R
C7 C 0.12431(18) 0.4526(2) 0.26953(10) 0.0176(5) Uani 1 1 d .
C5 C 0.12975(17) 0.4345(2) 0.19712(9) 0.0157(5) Uani 1 1 d .
C6 C 0.17805(17) 0.3128(2) 0.17576(9) 0.0164(5) Uani 1 1 d .
H6 H 0.2017 0.2347 0.2063 0.020 Uiso 1 1 calc R
C1 C 0.19183(18) 0.3050(2) 0.10997(10) 0.0197(5) Uani 1 1 d .
H1 H 0.2260 0.2232 0.0952 0.024 Uiso 1 1 calc R
C2 C 0.15468(19) 0.4189(2) 0.06685(9) 0.0213(5) Uani 1 1 d .
C3 C 0.10726(19) 0.5426(2) 0.08607(10) 0.0237(5) Uani 1 1 d .
H3 H 0.0830 0.6195 0.0549 0.028 Uiso 1 1 calc R
C4 C 0.09618(19) 0.5506(2) 0.15250(11) 0.0219(5) Uani 1 1 d .
H4 H 0.0657 0.6353 0.1677 0.026 Uiso 1 1 calc R
O2 O 0.53238(15) 0.35253(16) 0.00701(8) 0.0330(5) Uani 1 1 d .
C12 C 0.4586(2) 0.4130(3) 0.04332(13) 0.0399(7) Uani 1 1 d .
H12A H 0.4989 0.4489 0.0879 0.048 Uiso 1 1 calc R
H12B H 0.4082 0.3363 0.0511 0.048 Uiso 1 1 calc R
C13 C 0.6030(2) 0.4647(3) -0.00450(14) 0.0378(7) Uani 1 1 d .
H13A H 0.6539 0.4245 -0.0300 0.045 Uiso 1 1 calc R
H13B H 0.6453 0.5015 0.0394 0.045 Uiso 1 1 calc R

loop_
_atom_site_aniso_label
_atom_site_aniso_U_11
_atom_site_aniso_U_22
_atom_site_aniso_U_33
_atom_site_aniso_U_23
_atom_site_aniso_U_13
_atom_site_aniso_U_12
F1 0.0337(9) 0.0377(8) 0.0213(6) 0.0063(5) 0.0101(6) -0.0005(7)
O1 0.0272(10) 0.0147(7) 0.0355(8) -0.0060(6) 0.0120(7) -0.0048(7)
N1 0.0162(10) 0.0135(8) 0.0177(8) -0.0016(6) 0.0036(7) -0.0007(7)
C9 0.0131(12) 0.0116(9) 0.0176(8) -0.0012(6) 0.0074(8) -0.0017(8)
C10 0.0180(12) 0.0166(10) 0.0176(9) 0.0019(7) 0.0065(8) 0.0033(9)
C11 0.0200(13) 0.0126(9) 0.0228(9) 0.0024(7) 0.0091(9) 0.0026(9)
C8 0.0220(13) 0.0195(10) 0.0185(9) -0.0037(7) 0.0034(9) -0.0010(10)
C7 0.0116(12) 0.0147(9) 0.0270(10) -0.0011(7) 0.0052(8) -0.0001(9)
C5 0.0097(11) 0.0148(10) 0.0235(10) 0.0007(7) 0.0057(8) -0.0049(8)
C6 0.0138(12) 0.0143(9) 0.0213(9) 0.0029(7) 0.0044(8) -0.0021(9)
C1 0.0187(13) 0.0169(10) 0.0251(10) -0.0008(7) 0.0083(9) -0.0008(9)
C2 0.0190(13) 0.0266(11) 0.0188(9) 0.0035(7) 0.0051(9) -0.0071(10)
C3 0.0196(13) 0.0216(11) 0.0298(10) 0.0100(8) 0.0053(9) 0.0003(10)
C4 0.0162(13) 0.0157(10) 0.0351(11) 0.0032(8) 0.0083(10) 0.0018(9)
O2 0.0425(12) 0.0182(8) 0.0416(9) 0.0009(6) 0.0160(9) 0.0055(8)
C12 0.061(2) 0.0248(12) 0.0442(13) -0.0003(10) 0.0343(15) -0.0033(13)
C13 0.0308(17) 0.0257(12) 0.0616(16) -0.0166(11) 0.0206(14) -0.0057(12)

loop_
_atom_type_symbol
_atom_type_description
_atom_type_scat_dispersion_real
_atom_type_scat_dispersion_imag
_atom_type_scat_source
C C 0.0033 0.0016 'International Tables Vol C Tables 4.2.6.8 and 6.1.1.4'
H H 0.0000 0.0000 'International Tables Vol C Tables 4.2.6.8 and 6.1.1.4'
N N 0.0061 0.0033 'International Tables Vol C Tables 4.2.6.8 and 6.1.1.4'
O O 0.0106 0.0060 'International Tables Vol C Tables 4.2.6.8 and 6.1.1.4'
F F 0.0171 0.0103 'International Tables Vol C Tables 4.2.6.8 and 6.1.1.4'

loop_
_geom_angle_atom_site_label_1
_geom_angle_atom_site_label_2
_geom_angle_atom_site_label_3
_geom_angle
_geom_angle_site_symmetry_1
_geom_angle_site_symmetry_3
C7 N1 C9 125.64(16) . .
C7 N1 C8 118.13(16) . .
C9 N1 C8 116.12(15) . .
C9 C9 C10 119.14(12) 2 .
C9 C9 N1 122.83(10) 2 .
C10 C9 N1 117.88(17) . .
C11 C10 C9 121.01(19) . .
C11 C10 H10 119.5 . .
C9 C10 H10 119.5 . .
C11 C11 C10 119.85(12) 2 .
C11 C11 H11 120.1 2 .
C10 C11 H11 120.1 . .
N1 C8 H8A 109.5 . .
N1 C8 H8B 109.5 . .
H8A C8 H8B 109.5 . .
N1 C8 H8C 109.5 . .
H8A C8 H8C 109.5 . .
H8B C8 H8C 109.5 . .
O1 C7 N1 121.30(18) . .
O1 C7 C5 119.95(17) . .
N1 C7 C5 118.64(16) . .
C6 C5 C4 119.96(18) . .
C6 C5 C7 121.28(17) . .
C4 C5 C7 118.37(18) . .
C1 C6 C5 120.29(17) . .
C1 C6 H6 119.9 . .
C5 C6 H6 119.9 . .
C2 C1 C6 118.19(19) . .
C2 C1 H1 120.9 . .
C6 C1 H1 120.9 . .
F1 C2 C1 118.33(19) . .
F1 C2 C3 118.19(17) . .
C1 C2 C3 123.47(19) . .
C2 C3 C4 117.80(18) . .
C2 C3 H3 121.1 . .
C4 C3 H3 121.1 . .
C3 C4 C5 120.23(19) . .
C3 C4 H4 119.9 . .
C5 C4 H4 119.9 . .
C13 O2 C12 108.72(18) . .
O2 C12 C13 110.4(2) . 5_665
O2 C12 H12A 109.6 . .
C13 C12 H12A 109.6 5_665 .
O2 C12 H12B 109.6 . .
C13 C12 H12B 109.6 5_665 .
H12A C12 H12B 108.1 . .
O2 C13 C12 110.8(2) . 5_665
O2 C13 H13A 109.5 . .
C12 C13 H13A 109.5 5_665 .
O2 C13 H13B 109.5 . .
C12 C13 H13B 109.5 5_665 .
H13A C13 H13B 108.1 . .

loop_
_geom_bond_atom_site_label_1
_geom_bond_atom_site_label_2
_geom_bond_distance
_geom_bond_site_symmetry_2
F1 C2 1.364(2) .
O1 C7 1.230(2) .
N1 C7 1.368(3) .
N1 C9 1.437(2) .
N1 C8 1.473(2) .
C9 C9 1.394(4) 2
C9 C10 1.400(3) .
C10 C11 1.388(3) .
C10 H10 0.9500 .
C11 C11 1.376(4) 2
C11 H11 0.9500 .
C8 H8A 0.9800 .
C8 H8B 0.9800 .
C8 H8C 0.9800 .
C7 C5 1.497(3) .
C5 C6 1.391(3) .
C5 C4 1.400(3) .
C6 C1 1.389(3) .
C6 H6 0.9500 .
C1 C2 1.375(3) .
C1 H1 0.9500 .
C2 C3 1.382(3) .
C3 C4 1.390(3) .
C3 H3 0.9500 .
C4 H4 0.9500 .
O2 C13 1.421(3) .
O2 C12 1.434(3) .
C12 C13 1.487(4) 5_665
C12 H12A 0.9900 .
C12 H12B 0.9900 .
C13 C12 1.487(4) 5_665
C13 H13A 0.9900 .
C13 H13B 0.9900 .
